data_7247203
loop_
_publ_author_name
'Meng, Lingshan'
'Li, Duanxiu'
'Zhu, Yujing'
'Wang, Jianming'
'Deng, Zongwu'
'Zhang, Hailu'

_publ_section_title
;
 Pirfenidone--flavonoid cocrystals with reduced solubility and dissolution
 rate
;
_journal_issue 36
_journal_name_full CrystEngComm
_journal_page_first 5133
_journal_page_last 5140
_journal_paper_doi 10.1039/D3CE00402C
_journal_volume 25
_journal_year 2023
_chemical_formula_moiety 'C16 H14 O6, C12 H11 N O'
_chemical_formula_sum 'C28 H25 N O7'
_chemical_formula_weight 487.49
_space_group_crystal_system orthorhombic
_space_group_IT_number 61
_space_group_name_Hall '-P 2ac 2ab'
_space_group_name_H-M_alt 'P b c a'
_atom_sites_solution_hydrogens mixed
_atom_sites_solution_primary dual
_audit_block_doi 10.5517/ccdc.csd.cc2dzvkt
_audit_creation_date 2023-04-21
_audit_creation_method
;
Olex2 1.3
(compiled 2020.11.12 svn.r5f609507 for OlexSys, GUI svn.r6408)
;
_audit_update_record
;
2023-04-21 deposited with the CCDC.	2023-08-15 downloaded from the CCDC.
;
_cell_angle_alpha 90
_cell_angle_beta 90
_cell_angle_gamma 90
_cell_formula_units_Z 8
_cell_length_a 16.0415(10)
_cell_length_b 6.6425(4)
_cell_length_c 44.992(3)
_cell_measurement_reflns_used 9919
_cell_measurement_temperature 200.00
_cell_measurement_theta_max 56.809
_cell_measurement_theta_min 2.943
_cell_volume 4794.2(5)
_computing_cell_refinement 'SAINT V8.40B (?, 2016)'
_computing_data_reduction 'SAINT V8.40B (?, 2016)'
_computing_molecular_graphics 'Olex2 1.3 (Dolomanov et al., 2009)'
_computing_publication_material 'Olex2 1.3 (Dolomanov et al., 2009)'
_computing_structure_refinement 'SHELXL 2018/3 (Sheldrick, 2015)'
_computing_structure_solution 'SHELXT 2018/2 (Sheldrick, 2018)'
_diffrn_ambient_temperature 200.00
_diffrn_measured_fraction_theta_full 0.989
_diffrn_measured_fraction_theta_max 0.990
_diffrn_measurement_device_type 'CCD area detector'
_diffrn_measurement_method 'phi and omega scans'
_diffrn_radiation_monochromator graphite
_diffrn_radiation_type MoK\a
_diffrn_radiation_wavelength 0.71073
_diffrn_reflns_av_R_equivalents 0.0707
_diffrn_reflns_av_unetI/netI 0.0517
_diffrn_reflns_Laue_measured_fraction_full 0.989
_diffrn_reflns_Laue_measured_fraction_max 0.990
_diffrn_reflns_limit_h_max 20
_diffrn_reflns_limit_h_min -17
_diffrn_reflns_limit_k_max 8
_diffrn_reflns_limit_k_min -6
_diffrn_reflns_limit_l_max 54
_diffrn_reflns_limit_l_min -56
_diffrn_reflns_number 27396
_diffrn_reflns_point_group_measured_fraction_full 0.989
_diffrn_reflns_point_group_measured_fraction_max 0.990
_diffrn_reflns_theta_full 25.242
_diffrn_reflns_theta_max 26.399
_diffrn_reflns_theta_min 1.559
_diffrn_source_current 2.85
_diffrn_source_power 0.199101
_diffrn_source_voltage 69.86
_exptl_absorpt_coefficient_mu 0.098
_exptl_absorpt_correction_T_max 0.7512
_exptl_absorpt_correction_T_min 0.5245
_exptl_absorpt_correction_type multi-scan
_exptl_absorpt_process_details
;
SADABS-2016/2 (Bruker,2016/2) was used for absorption correction.
wR2(int) was 0.1389 before and 0.0819 after correction.
The Ratio of minimum to maximum transmission is 0.6982.
The \l/2 correction factor is Not present.
;
_exptl_crystal_colour colourless
_exptl_crystal_colour_primary colourless
_exptl_crystal_density_diffrn 1.351
_exptl_crystal_description block
_exptl_crystal_F_000 2048
_exptl_crystal_size_max 0.3
_exptl_crystal_size_mid 0.2
_exptl_crystal_size_min 0.1
_refine_diff_density_max 0.521
_refine_diff_density_min -0.328
_refine_diff_density_rms 0.065
_refine_ls_extinction_method none
_refine_ls_goodness_of_fit_ref 1.070
_refine_ls_hydrogen_treatment constr
_refine_ls_matrix_type full
_refine_ls_number_parameters 337
_refine_ls_number_reflns 4864
_refine_ls_number_restraints 6
_refine_ls_restrained_S_all 1.070
_refine_ls_R_factor_all 0.0878
_refine_ls_R_factor_gt 0.0670
_refine_ls_shift/su_max 0.001
_refine_ls_shift/su_mean 0.000
_refine_ls_structure_factor_coef Fsqd
_refine_ls_weighting_details 'w=1/[\s^2^(Fo^2^)+(0.0915P)^2^+4.2983P] where P=(Fo^2^+2Fc^2^)/3'
_refine_ls_weighting_scheme calc
_refine_ls_wR_factor_gt 0.1828
_refine_ls_wR_factor_ref 0.1960
_reflns_Friedel_coverage 0.000
_reflns_number_gt 3666
_reflns_number_total 4864
_reflns_threshold_expression 'I > 2\s(I)'
_cod_data_source_file d3ce00402c2.cif
_cod_data_source_block 111
_cod_depositor_comments 'Adding full bibliography for 7247203--7247204.cif.'
_cod_database_code 7247203
_shelx_shelxl_version_number 2018/3
_shelx_space_group_comment
;
The symmetry employed for this shelxl refinement is uniquely defined
by the following loop, which should always be used as a source of
symmetry information in preference to the above space-group names.
They are only intended as comments.
;
_shelx_estimated_absorpt_t_max 0.990
_shelx_estimated_absorpt_t_min 0.971
_olex2_refinement_description
;
1. Fixed Uiso
 At 1.2 times of:
  All C(H) groups, All C(H,H,H,H) groups
 At 1.5 times of:
  All C(H,H,H) groups, All O(H) groups
2. Uiso/Uaniso restraints and constraints
C13B \\sim C13A: within 2A with sigma of 0.01 and sigma for terminal atoms of
0.02 within 2A
3. Others
 Sof(H14C)=Sof(H14D)=Sof(C13B)=Sof(H13B)=1-FVAR(1)
 Sof(H14A)=Sof(H14B)=Sof(C13A)=Sof(H13A)=FVAR(1)
4.a Riding coordinates:
 O5(H5), O4(H4), O7(H7)
4.b Ternary CH refined with riding coordinates:
 C13A(H13A), C13B(H13B)
4.c Secondary CH2 refined with riding coordinates:
 C14(H14A,H14B), C14(H14C,H14D)
4.d Aromatic/amide H refined with riding coordinates:
 C17(H17), C19(H19), C5(H5A), C24(H24), C3(H3), C27(H27), C23(H23), C8(H8),
 C2(H2), C9(H9), C12(H12), C10(H10), C11(H11)
4.e Idealised Me refined as rotating group:
 C28(H28A,H28B,H28C), C6(H6A,H6B,H6C)
;
_olex2_submission_special_instructions 'No special instructions were received'

loop_
_space_group_symop_operation_xyz
'x, y, z'
'-x+1/2, -y, z+1/2'
'-x, y+1/2, -z+1/2'
'x+1/2, -y+1/2, -z'
'-x, -y, -z'
'x-1/2, y, -z-1/2'
'x, -y-1/2, z-1/2'
'-x-1/2, y-1/2, z'

loop_
_atom_site_label
_atom_site_type_symbol
_atom_site_fract_x
_atom_site_fract_y
_atom_site_fract_z
_atom_site_U_iso_or_equiv
_atom_site_adp_type
_atom_site_occupancy
_atom_site_site_symmetry_order
_atom_site_calc_flag
_atom_site_refinement_flags_posn
_atom_site_refinement_flags_adp
_atom_site_refinement_flags_occupancy
_atom_site_disorder_assembly
_atom_site_disorder_group
O2 O 0.69743(10) 0.1929(3) 0.45190(3) 0.0284(4) Uani 1 1 d . . . . .
O5 O 0.84468(11) 0.3322(3) 0.54014(4) 0.0342(4) Uani 1 1 d . . . . .
H5 H 0.895972 0.312247 0.526025 0.051 Uiso 1 1 d R U . . .
O3 O 0.47354(10) 0.2449(3) 0.49547(4) 0.0363(4) Uani 1 1 d . . . . .
O4 O 0.55269(11) 0.3435(3) 0.54341(4) 0.0361(5) Uani 1 1 d . . . . .
H4 H 0.506235 0.297642 0.529898 0.054 Uiso 1 1 d R U . . .
O6 O 0.63697(12) -0.0862(3) 0.31882(4) 0.0398(5) Uani 1 1 d . . . . .
O7 O 0.56069(13) 0.2517(3) 0.32901(4) 0.0437(5) Uani 1 1 d . . . . .
H7 H 0.534518 0.371512 0.334244 0.065 Uiso 1 1 d R U . . .
O1 O 0.47009(16) -0.4294(3) 0.34145(5) 0.0600(7) Uani 1 1 d . . . . .
N1 N 0.40279(14) -0.1338(3) 0.33258(5) 0.0336(5) Uani 1 1 d . . . . .
C20 C 0.69593(14) 0.2450(3) 0.48122(5) 0.0245(5) Uani 1 1 d . . . . .
C17 C 0.69905(15) 0.3407(4) 0.54179(5) 0.0280(5) Uani 1 1 d . . . . .
H17 H 0.701277 0.374217 0.562308 0.034 Uiso 1 1 calc R U . . .
C19 C 0.77112(14) 0.2641(3) 0.49531(5) 0.0255(5) Uani 1 1 d . . . . .
H19 H 0.821733 0.245196 0.484711 0.031 Uiso 1 1 calc R U . . .
C16 C 0.62395(15) 0.3199(4) 0.52760(5) 0.0277(5) Uani 1 1 d . . . . .
C21 C 0.61971(14) 0.2711(4) 0.49676(5) 0.0254(5) Uani 1 1 d . . . . .
C26 C 0.59673(16) 0.1618(4) 0.35281(5) 0.0308(6) Uani 1 1 d . . . . .
C18 C 0.77217(15) 0.3119(3) 0.52556(5) 0.0273(5) Uani 1 1 d . . . . .
C25 C 0.63766(15) -0.0227(4) 0.34768(5) 0.0312(6) Uani 1 1 d . . . . .
C15 C 0.54264(15) 0.2349(4) 0.48229(5) 0.0287(5) Uani 1 1 d . . . . .
C5 C 0.36981(17) 0.0447(4) 0.34243(6) 0.0362(6) Uani 1 1 d . . . . .
H5A H 0.347904 0.136330 0.328218 0.043 Uiso 1 1 calc R U . . .
C4 C 0.36718(17) 0.0956(4) 0.37138(6) 0.0364(6) Uani 1 1 d . . . . .
C22 C 0.63331(16) 0.1497(5) 0.40453(6) 0.0388(7) Uani 1 1 d . . . . .
C14 C 0.54645(16) 0.1745(5) 0.45021(6) 0.0358(6) Uani 1 1 d . . . . .
H14A H 0.497712 0.231806 0.439685 0.043 Uiso 0.850(7) 1 calc R U P A 1
H14B H 0.542784 0.026070 0.448808 0.043 Uiso 0.850(7) 1 calc R U P A 1
H14C H 0.500622 0.077927 0.446504 0.043 Uiso 0.150(7) 1 calc R U P A 2
H14D H 0.534842 0.295710 0.438083 0.043 Uiso 0.150(7) 1 calc R U P A 2
C24 C 0.67529(17) -0.1195(5) 0.37128(6) 0.0402(7) Uani 1 1 d . . . . .
H24 H 0.702895 -0.244381 0.368247 0.048 Uiso 1 1 calc R U . . .
C3 C 0.40182(18) -0.0447(4) 0.39178(6) 0.0391(6) Uani 1 1 d . . . . .
H3 H 0.399809 -0.016465 0.412470 0.047 Uiso 1 1 calc R U . . .
C27 C 0.59586(16) 0.2444(4) 0.38102(6) 0.0363(6) Uani 1 1 d . . . . .
H27 H 0.568667 0.369645 0.384170 0.044 Uiso 1 1 calc R U . . .
C23 C 0.67274(18) -0.0335(5) 0.39977(6) 0.0440(7) Uani 1 1 d . . . . .
H23 H 0.698294 -0.101376 0.415962 0.053 Uiso 1 1 calc R U . . .
C1 C 0.44007(18) -0.2724(4) 0.35160(6) 0.0394(6) Uani 1 1 d . . . . .
C7 C 0.39631(18) -0.1819(4) 0.30124(6) 0.0385(6) Uani 1 1 d . . . . .
C8 C 0.4414(2) -0.0741(5) 0.28088(6) 0.0500(8) Uani 1 1 d . . . . .
H8 H 0.478961 0.027885 0.287229 0.060 Uiso 1 1 calc R U . . .
C2 C 0.43752(18) -0.2172(5) 0.38235(6) 0.0415(7) Uani 1 1 d . . . . .
H2 H 0.461801 -0.304948 0.396597 0.050 Uiso 1 1 calc R U . . .
C13A C 0.62508(17) 0.2440(5) 0.43496(6) 0.0276(8) Uani 0.850(7) 1 d . U P A 1
H13A H 0.622811 0.393627 0.432652 0.033 Uiso 0.850(7) 1 calc R U P A 1
C9 C 0.4316(2) -0.1158(6) 0.25082(7) 0.0596(9) Uani 1 1 d . . . . .
H9 H 0.462343 -0.041512 0.236496 0.072 Uiso 1 1 calc R U . . .
C28 C 0.6775(2) -0.2714(5) 0.31232(7) 0.0534(8) Uani 1 1 d . . . . .
H28A H 0.671334 -0.301966 0.291125 0.080 Uiso 1 1 calc R U . . .
H28B H 0.652205 -0.379456 0.324106 0.080 Uiso 1 1 calc R U . . .
H28C H 0.736805 -0.260507 0.317255 0.080 Uiso 1 1 calc R U . . .
C12 C 0.3417(2) -0.3299(5) 0.29244(7) 0.0546(8) Uani 1 1 d . . . . .
H12 H 0.310752 -0.403581 0.306795 0.065 Uiso 1 1 calc R U . . .
C6 C 0.3282(2) 0.2897(5) 0.38180(8) 0.0578(9) Uani 1 1 d . . . . .
H6A H 0.313481 0.372460 0.364546 0.087 Uiso 1 1 calc R U . . .
H6B H 0.368021 0.362995 0.394296 0.087 Uiso 1 1 calc R U . . .
H6C H 0.277884 0.259959 0.393324 0.087 Uiso 1 1 calc R U . . .
C10 C 0.3778(2) -0.2636(7) 0.24176(7) 0.0624(10) Uani 1 1 d . . . . .
H10 H 0.371855 -0.292508 0.221190 0.075 Uiso 1 1 calc R U . . .
C11 C 0.3322(2) -0.3706(7) 0.26238(8) 0.0655(10) Uani 1 1 d . . . . .
H11 H 0.294416 -0.471908 0.256020 0.079 Uiso 1 1 calc R U . . .
C13B C 0.6178(9) 0.091(3) 0.4400(4) 0.028(4) Uani 0.150(7) 1 d . U P A 2
H13B H 0.618827 -0.057875 0.443241 0.033 Uiso 0.150(7) 1 calc R U P A 2

loop_
_atom_site_aniso_label
_atom_site_aniso_U_11
_atom_site_aniso_U_22
_atom_site_aniso_U_33
_atom_site_aniso_U_23
_atom_site_aniso_U_13
_atom_site_aniso_U_12
O2 0.0216(8) 0.0375(10) 0.0262(8) -0.0028(7) -0.0003(6) 0.0020(7)
O5 0.0257(9) 0.0423(11) 0.0346(9) -0.0058(8) -0.0057(7) -0.0011(8)
O3 0.0226(9) 0.0531(12) 0.0333(9) -0.0033(8) 0.0045(7) -0.0007(8)
O4 0.0271(10) 0.0525(12) 0.0287(9) -0.0016(8) 0.0065(7) 0.0015(8)
O6 0.0517(12) 0.0387(11) 0.0289(9) -0.0072(8) -0.0026(8) 0.0091(9)
O7 0.0581(13) 0.0416(11) 0.0313(10) 0.0007(8) -0.0006(9) 0.0155(10)
O1 0.0793(17) 0.0438(13) 0.0568(13) -0.0034(10) 0.0021(12) 0.0282(12)
N1 0.0372(12) 0.0337(12) 0.0299(11) -0.0010(9) -0.0009(9) 0.0041(10)
C20 0.0254(12) 0.0217(11) 0.0263(11) 0.0007(9) 0.0004(9) 0.0008(9)
C17 0.0290(13) 0.0308(13) 0.0242(11) -0.0012(9) 0.0001(9) 0.0013(10)
C19 0.0218(12) 0.0237(11) 0.0309(12) -0.0003(9) 0.0018(9) 0.0008(9)
C16 0.0244(12) 0.0291(12) 0.0295(12) 0.0028(10) 0.0042(9) 0.0012(10)
C21 0.0233(12) 0.0261(12) 0.0268(11) 0.0017(9) 0.0011(9) 0.0013(10)
C26 0.0293(13) 0.0350(14) 0.0280(12) -0.0013(10) 0.0013(10) -0.0013(11)
C18 0.0266(13) 0.0226(11) 0.0327(12) 0.0010(9) -0.0038(9) -0.0015(10)
C25 0.0282(13) 0.0380(14) 0.0275(12) -0.0023(10) 0.0003(9) -0.0031(11)
C15 0.0221(12) 0.0321(13) 0.0319(12) 0.0008(10) 0.0022(9) -0.0004(10)
C5 0.0377(15) 0.0315(14) 0.0395(14) 0.0027(11) 0.0028(11) 0.0058(11)
C4 0.0354(15) 0.0332(14) 0.0404(14) -0.0036(11) 0.0074(11) -0.0026(11)
C22 0.0228(13) 0.0617(19) 0.0318(13) -0.0051(12) 0.0000(10) 0.0041(12)
C14 0.0260(13) 0.0496(16) 0.0319(13) -0.0078(12) 0.0002(10) -0.0040(12)
C24 0.0323(14) 0.0509(17) 0.0375(14) 0.0039(12) 0.0000(11) 0.0121(13)
C3 0.0410(16) 0.0458(16) 0.0304(13) -0.0037(12) 0.0015(11) -0.0081(13)
C27 0.0274(13) 0.0472(16) 0.0341(13) -0.0081(12) 0.0009(10) 0.0030(12)
C23 0.0365(15) 0.063(2) 0.0322(14) 0.0073(13) -0.0046(11) 0.0088(14)
C1 0.0412(15) 0.0369(15) 0.0401(15) 0.0027(12) -0.0007(12) 0.0071(13)
C7 0.0404(16) 0.0445(16) 0.0305(13) -0.0033(11) -0.0021(11) 0.0061(12)
C8 0.0518(19) 0.061(2) 0.0375(15) 0.0000(14) 0.0007(13) -0.0054(16)
C2 0.0460(17) 0.0440(16) 0.0345(14) 0.0040(12) -0.0044(12) 0.0031(13)
C13A 0.0224(14) 0.0333(18) 0.0273(14) -0.0007(12) -0.0033(11) 0.0019(12)
C9 0.063(2) 0.082(3) 0.0339(16) 0.0044(16) 0.0036(14) 0.001(2)
C28 0.070(2) 0.0415(17) 0.0489(17) -0.0133(14) 0.0025(16) 0.0154(16)
C12 0.056(2) 0.063(2) 0.0446(17) -0.0103(15) 0.0035(14) -0.0127(17)
C6 0.073(2) 0.0436(18) 0.0564(19) -0.0073(15) 0.0183(17) 0.0087(17)
C10 0.067(2) 0.087(3) 0.0330(16) -0.0150(17) -0.0052(15) 0.011(2)
C11 0.065(2) 0.079(3) 0.053(2) -0.0232(18) -0.0082(17) -0.011(2)
C13B 0.014(6) 0.030(7) 0.039(7) 0.004(6) 0.001(5) -0.008(6)

loop_
_atom_type_symbol
_atom_type_description
_atom_type_scat_dispersion_real
_atom_type_scat_dispersion_imag
_atom_type_scat_source
C C 0.0033 0.0016 'International Tables Vol C Tables 4.2.6.8 and 6.1.1.4'
H H 0.0000 0.0000 'International Tables Vol C Tables 4.2.6.8 and 6.1.1.4'
N N 0.0061 0.0033 'International Tables Vol C Tables 4.2.6.8 and 6.1.1.4'
O O 0.0106 0.0060 'International Tables Vol C Tables 4.2.6.8 and 6.1.1.4'

loop_
_geom_angle_atom_site_label_1
_geom_angle_atom_site_label_2
_geom_angle_atom_site_label_3
_geom_angle
_geom_angle_site_symmetry_1
_geom_angle_site_symmetry_3
_geom_angle_publ_flag
C20 O2 C13A 116.19(18) . . ?
C20 O2 C13B 115.7(6) . . ?
C18 O5 H5 111.8 . . ?
C16 O4 H4 105.8 . . ?
C25 O6 C28 117.4(2) . . ?
C26 O7 H7 111.7 . . ?
C5 N1 C1 122.6(2) . . ?
C5 N1 C7 118.5(2) . . ?
C1 N1 C7 118.9(2) . . ?
O2 C20 C19 117.1(2) . . ?
O2 C20 C21 121.5(2) . . ?
C19 C20 C21 121.3(2) . . ?
C16 C17 H17 120.6 . . ?
C16 C17 C18 118.8(2) . . ?
C18 C17 H17 120.6 . . ?
C20 C19 H19 120.6 . . ?
C20 C19 C18 118.9(2) . . ?
C18 C19 H19 120.6 . . ?
O4 C16 C17 119.0(2) . . ?
O4 C16 C21 119.8(2) . . ?
C17 C16 C21 121.2(2) . . ?
C20 C21 C16 117.8(2) . . ?
C15 C21 C20 120.3(2) . . ?
C15 C21 C16 121.8(2) . . ?
O7 C26 C25 116.9(2) . . ?
O7 C26 C27 123.1(2) . . ?
C27 C26 C25 120.0(2) . . ?
O5 C18 C17 117.3(2) . . ?
O5 C18 C19 120.6(2) . . ?
C17 C18 C19 122.1(2) . . ?
O6 C25 C26 114.9(2) . . ?
O6 C25 C24 126.2(2) . . ?
C24 C25 C26 118.9(2) . . ?
O3 C15 C21 122.9(2) . . ?
O3 C15 C14 120.2(2) . . ?
C21 C15 C14 116.9(2) . . ?
N1 C5 H5A 118.6 . . ?
C4 C5 N1 122.8(3) . . ?
C4 C5 H5A 118.6 . . ?
C5 C4 C3 116.6(3) . . ?
C5 C4 C6 121.9(3) . . ?
C3 C4 C6 121.5(3) . . ?
C27 C22 C23 118.9(3) . . ?
C27 C22 C13A 118.1(3) . . ?
C27 C22 C13B 141.6(6) . . ?
C23 C22 C13A 122.9(3) . . ?
C23 C22 C13B 90.6(6) . . ?
C15 C14 H14A 109.0 . . ?
C15 C14 H14B 109.0 . . ?
C15 C14 H14C 107.8 . . ?
C15 C14 H14D 107.8 . . ?
C15 C14 C13A 113.0(2) . . ?
H14A C14 H14B 107.8 . . ?
H14C C14 H14D 107.1 . . ?
C13A C14 H14A 109.0 . . ?
C13A C14 H14B 109.0 . . ?
C13B C14 C15 118.1(7) . . ?
C13B C14 H14C 107.8 . . ?
C13B C14 H14D 107.8 . . ?
C25 C24 H24 120.0 . . ?
C25 C24 C23 120.0(3) . . ?
C23 C24 H24 120.0 . . ?
C4 C3 H3 119.4 . . ?
C2 C3 C4 121.3(2) . . ?
C2 C3 H3 119.4 . . ?
C26 C27 H27 119.3 . . ?
C22 C27 C26 121.5(3) . . ?
C22 C27 H27 119.3 . . ?
C22 C23 C24 120.7(3) . . ?
C22 C23 H23 119.6 . . ?
C24 C23 H23 119.6 . . ?
O1 C1 N1 119.9(3) . . ?
O1 C1 C2 125.8(3) . . ?
N1 C1 C2 114.4(2) . . ?
C8 C7 N1 119.8(3) . . ?
C8 C7 C12 121.2(3) . . ?
C12 C7 N1 118.9(3) . . ?
C7 C8 H8 120.4 . . ?
C7 C8 C9 119.1(3) . . ?
C9 C8 H8 120.4 . . ?
C3 C2 C1 122.2(3) . . ?
C3 C2 H2 118.9 . . ?
C1 C2 H2 118.9 . . ?
O2 C13A C22 108.3(2) . . ?
O2 C13A C14 111.3(2) . . ?
O2 C13A H13A 108.7 . . ?
C22 C13A H13A 108.7 . . ?
C14 C13A C22 111.0(2) . . ?
C14 C13A H13A 108.7 . . ?
C8 C9 H9 119.8 . . ?
C10 C9 C8 120.3(3) . . ?
C10 C9 H9 119.8 . . ?
O6 C28 H28A 109.5 . . ?
O6 C28 H28B 109.5 . . ?
O6 C28 H28C 109.5 . . ?
H28A C28 H28B 109.5 . . ?
H28A C28 H28C 109.5 . . ?
H28B C28 H28C 109.5 . . ?
C7 C12 H12 120.3 . . ?
C7 C12 C11 119.3(3) . . ?
C11 C12 H12 120.3 . . ?
C4 C6 H6A 109.5 . . ?
C4 C6 H6B 109.5 . . ?
C4 C6 H6C 109.5 . . ?
H6A C6 H6B 109.5 . . ?
H6A C6 H6C 109.5 . . ?
H6B C6 H6C 109.5 . . ?
C9 C10 H10 119.9 . . ?
C9 C10 C11 120.2(3) . . ?
C11 C10 H10 119.9 . . ?
C12 C11 H11 120.1 . . ?
C10 C11 C12 119.8(3) . . ?
C10 C11 H11 120.1 . . ?
O2 C13B C22 96.1(8) . . ?
O2 C13B H13B 111.7 . . ?
C22 C13B H13B 111.7 . . ?
C14 C13B O2 113.8(12) . . ?
C14 C13B C22 110.9(11) . . ?
C14 C13B H13B 111.7 . . ?

loop_
_geom_bond_atom_site_label_1
_geom_bond_atom_site_label_2
_geom_bond_distance
_geom_bond_site_symmetry_2
_geom_bond_publ_flag
O2 C20 1.364(3) . ?
O2 C13A 1.429(3) . ?
O2 C13B 1.542(15) . ?
O5 H5 1.0479 . ?
O5 C18 1.342(3) . ?
O3 C15 1.259(3) . ?
O4 H4 1.0088 . ?
O4 C16 1.356(3) . ?
O6 C25 1.366(3) . ?
O6 C28 1.421(3) . ?
O7 H7 0.9301 . ?
O7 C26 1.355(3) . ?
O1 C1 1.236(3) . ?
N1 C5 1.372(3) . ?
N1 C1 1.392(3) . ?
N1 C7 1.449(3) . ?
C20 C19 1.368(3) . ?
C20 C21 1.419(3) . ?
C17 H17 0.9500 . ?
C17 C16 1.371(3) . ?
C17 C18 1.395(3) . ?
C19 H19 0.9500 . ?
C19 C18 1.398(3) . ?
C16 C21 1.427(3) . ?
C21 C15 1.418(3) . ?
C26 C25 1.409(4) . ?
C26 C27 1.383(3) . ?
C25 C24 1.381(4) . ?
C15 C14 1.499(3) . ?
C5 H5A 0.9500 . ?
C5 C4 1.346(4) . ?
C4 C3 1.421(4) . ?
C4 C6 1.508(4) . ?
C22 C27 1.369(4) . ?
C22 C23 1.388(4) . ?
C22 C13A 1.512(4) . ?
C22 C13B 1.661(16) . ?
C14 H14A 0.9900 . ?
C14 H14B 0.9900 . ?
C14 H14C 0.9900 . ?
C14 H14D 0.9900 . ?
C14 C13A 1.508(4) . ?
C14 C13B 1.352(16) . ?
C24 H24 0.9500 . ?
C24 C23 1.404(4) . ?
C3 H3 0.9500 . ?
C3 C2 1.349(4) . ?
C27 H27 0.9500 . ?
C23 H23 0.9500 . ?
C1 C2 1.432(4) . ?
C7 C8 1.370(4) . ?
C7 C12 1.375(4) . ?
C8 H8 0.9500 . ?
C8 C9 1.390(4) . ?
C2 H2 0.9500 . ?
C13A H13A 1.0000 . ?
C9 H9 0.9500 . ?
C9 C10 1.369(5) . ?
C28 H28A 0.9800 . ?
C28 H28B 0.9800 . ?
C28 H28C 0.9800 . ?
C12 H12 0.9500 . ?
C12 C11 1.388(4) . ?
C6 H6A 0.9800 . ?
C6 H6B 0.9800 . ?
C6 H6C 0.9800 . ?
C10 H10 0.9500 . ?
C10 C11 1.378(5) . ?
C11 H11 0.9500 . ?
C13B H13B 1.0000 . ?

loop_
_geom_torsion_atom_site_label_1
_geom_torsion_atom_site_label_2
_geom_torsion_atom_site_label_3
_geom_torsion_atom_site_label_4
_geom_torsion
_geom_torsion_site_symmetry_1
_geom_torsion_site_symmetry_2
_geom_torsion_site_symmetry_3
_geom_torsion_site_symmetry_4
_geom_torsion_publ_flag
O2 C20 C19 C18 -178.3(2) . . . . ?
O2 C20 C21 C16 178.2(2) . . . . ?
O2 C20 C21 C15 2.7(4) . . . . ?
O3 C15 C14 C13A 158.1(2) . . . . ?
O3 C15 C14 C13B -154.8(9) . . . . ?
O4 C16 C21 C20 -179.1(2) . . . . ?
O4 C16 C21 C15 -3.7(4) . . . . ?
O6 C25 C24 C23 178.4(3) . . . . ?
O7 C26 C25 O6 1.1(3) . . . . ?
O7 C26 C25 C24 180.0(2) . . . . ?
O7 C26 C27 C22 -179.7(3) . . . . ?
O1 C1 C2 C3 -178.4(3) . . . . ?
N1 C5 C4 C3 0.9(4) . . . . ?
N1 C5 C4 C6 -178.1(3) . . . . ?
N1 C1 C2 C3 0.0(4) . . . . ?
N1 C7 C8 C9 -177.0(3) . . . . ?
N1 C7 C12 C11 177.0(3) . . . . ?
C20 O2 C13A C22 -172.3(2) . . . . ?
C20 O2 C13A C14 -50.0(3) . . . . ?
C20 O2 C13B C22 157.1(4) . . . . ?
C20 O2 C13B C14 41.1(13) . . . . ?
C20 C19 C18 O5 -179.9(2) . . . . ?
C20 C19 C18 C17 0.0(4) . . . . ?
C20 C21 C15 O3 175.9(2) . . . . ?
C20 C21 C15 C14 -1.6(4) . . . . ?
C17 C16 C21 C20 -0.1(4) . . . . ?
C17 C16 C21 C15 175.4(2) . . . . ?
C19 C20 C21 C16 0.5(3) . . . . ?
C19 C20 C21 C15 -175.0(2) . . . . ?
C16 C17 C18 O5 -179.6(2) . . . . ?
C16 C17 C18 C19 0.5(4) . . . . ?
C16 C21 C15 O3 0.6(4) . . . . ?
C16 C21 C15 C14 -176.9(2) . . . . ?
C21 C20 C19 C18 -0.5(4) . . . . ?
C21 C15 C14 C13A -24.3(3) . . . . ?
C21 C15 C14 C13B 22.8(9) . . . . ?
C26 C25 C24 C23 -0.3(4) . . . . ?
C18 C17 C16 O4 178.6(2) . . . . ?
C18 C17 C16 C21 -0.5(4) . . . . ?
C25 C26 C27 C22 -0.8(4) . . . . ?
C25 C24 C23 C22 -0.6(4) . . . . ?
C15 C14 C13A O2 49.3(3) . . . . ?
C15 C14 C13A C22 170.1(2) . . . . ?
C15 C14 C13B O2 -41.1(14) . . . . ?
C15 C14 C13B C22 -148.1(6) . . . . ?
C5 N1 C1 O1 -178.7(3) . . . . ?
C5 N1 C1 C2 2.8(4) . . . . ?
C5 N1 C7 C8 69.3(4) . . . . ?
C5 N1 C7 C12 -107.8(3) . . . . ?
C5 C4 C3 C2 1.8(4) . . . . ?
C4 C3 C2 C1 -2.2(4) . . . . ?
C27 C26 C25 O6 -177.8(2) . . . . ?
C27 C26 C25 C24 1.0(4) . . . . ?
C27 C22 C23 C24 0.8(4) . . . . ?
C27 C22 C13A O2 -150.5(2) . . . . ?
C27 C22 C13A C14 86.9(3) . . . . ?
C27 C22 C13B O2 -124.1(7) . . . . ?
C27 C22 C13B C14 -5.8(18) . . . . ?
C23 C22 C27 C26 -0.2(4) . . . . ?
C23 C22 C13A O2 33.3(4) . . . . ?
C23 C22 C13A C14 -89.2(3) . . . . ?
C23 C22 C13B O2 93.5(8) . . . . ?
C23 C22 C13B C14 -148.2(10) . . . . ?
C1 N1 C5 C4 -3.4(4) . . . . ?
C1 N1 C7 C8 -112.4(3) . . . . ?
C1 N1 C7 C12 70.5(4) . . . . ?
C7 N1 C5 C4 174.8(3) . . . . ?
C7 N1 C1 O1 3.1(4) . . . . ?
C7 N1 C1 C2 -175.4(2) . . . . ?
C7 C8 C9 C10 -0.3(5) . . . . ?
C7 C12 C11 C10 0.4(6) . . . . ?
C8 C7 C12 C11 0.0(5) . . . . ?
C8 C9 C10 C11 0.8(6) . . . . ?
C13A O2 C20 C19 -157.8(2) . . . . ?
C13A O2 C20 C21 24.4(3) . . . . ?
C13A C22 C27 C26 -176.4(3) . . . . ?
C13A C22 C23 C24 176.9(3) . . . . ?
C9 C10 C11 C12 -0.8(6) . . . . ?
C28 O6 C25 C26 179.9(2) . . . . ?
C28 O6 C25 C24 1.2(4) . . . . ?
C12 C7 C8 C9 0.0(5) . . . . ?
C6 C4 C3 C2 -179.2(3) . . . . ?
C13B O2 C20 C19 156.3(8) . . . . ?
C13B O2 C20 C21 -21.5(8) . . . . ?
C13B C22 C27 C26 -136.0(10) . . . . ?
C13B C22 C23 C24 155.2(6) . . . . ?
